data_4316240
loop_
_publ_author_name
'Eun-Ju Kang'
'So Young Lee'
'Hayan Lee'
'Shim Sung Lee'

_publ_contact_author_address
;
Department of Chemistry and Research Institute of Natural Science, 
Gyeongsang National University, Jinju 660-701, South Korea
;
_publ_contact_author_email sslee@gnu.ac.kr
_publ_contact_author_fax +82-55-753-7614
_publ_contact_author_name 'Shim Sung Lee'
_publ_contact_author_phone +82-55-751-6021
_publ_section_title
;
 Sulfur-Containing Mixed-Donor Tribenzo-Macrocycles and Their Endo- and
 Exocyclic Supramolecular Silver(I) and Copper(I) Complexes
;
_journal_name_full 'Inorganic Chemistry'
_journal_page_first 7510
_journal_page_last 7520
_journal_paper_doi 10.1021/ic1007473
_journal_volume 49
_journal_year 2010
_chemical_formula_sum 'C26 H31 Ag Cl N O8 S2'
_chemical_formula_weight 692.96
_chemical_name_systematic
; 
 ? 
;
_space_group_IT_number 14
_symmetry_cell_setting monoclinic
_symmetry_space_group_name_Hall '-P 2yn'
_symmetry_space_group_name_H-M 'P 1 21/n 1'
_atom_sites_solution_hydrogens geom
_atom_sites_solution_primary direct
_atom_sites_solution_secondary difmap
_audit_creation_method SHELXTL
_cell_angle_alpha 90.00
_cell_angle_beta 90.142(2)
_cell_angle_gamma 90.00
_cell_formula_units_Z 4
_cell_length_a 13.5485(12)
_cell_length_b 10.9249(9)
_cell_length_c 18.8859(16)
_cell_measurement_reflns_used 4074
_cell_measurement_temperature 173(2)
_cell_measurement_theta_max 26.91
_cell_measurement_theta_min 2.16
_cell_volume 2795.4(4)
_computing_cell_refinement 'Bruker SAINT'
_computing_data_collection 'Bruker SMART'
_computing_data_reduction 'Bruker SAINT'
_computing_molecular_graphics 'Bruker SHELXTL'
_computing_publication_material 'Bruker SHELXTL'
_computing_structure_refinement 'Bruker SHELXTL'
_computing_structure_solution 'Bruker SHELXTL'
_diffrn_ambient_temperature 173(2)
_diffrn_measured_fraction_theta_full 0.997
_diffrn_measured_fraction_theta_max 0.997
_diffrn_measurement_device_type 'CCD area detector'
_diffrn_measurement_method 'phi and omega scans'
_diffrn_radiation_monochromator graphite
_diffrn_radiation_source 'fine-focus sealed tube'
_diffrn_radiation_type MoK\a
_diffrn_radiation_wavelength 0.71073
_diffrn_reflns_av_R_equivalents 0.0667
_diffrn_reflns_av_sigmaI/netI 0.0840
_diffrn_reflns_limit_h_max 15
_diffrn_reflns_limit_h_min -16
_diffrn_reflns_limit_k_max 13
_diffrn_reflns_limit_k_min -12
_diffrn_reflns_limit_l_max 22
_diffrn_reflns_limit_l_min -23
_diffrn_reflns_number 15576
_diffrn_reflns_theta_full 26.00
_diffrn_reflns_theta_max 26.00
_diffrn_reflns_theta_min 1.85
_exptl_absorpt_coefficient_mu 1.016
_exptl_absorpt_correction_T_max 0.9231
_exptl_absorpt_correction_T_min 0.8226
_exptl_absorpt_correction_type none
_exptl_crystal_colour colorless
_exptl_crystal_density_diffrn 1.647
_exptl_crystal_density_method 'not measured'
_exptl_crystal_description block
_exptl_crystal_F_000 1416
_exptl_crystal_size_max 0.20
_exptl_crystal_size_mid 0.10
_exptl_crystal_size_min 0.08
_refine_diff_density_max 2.036
_refine_diff_density_min -1.387
_refine_diff_density_rms 0.164
_refine_ls_extinction_method none
_refine_ls_goodness_of_fit_ref 1.073
_refine_ls_hydrogen_treatment constr
_refine_ls_matrix_type full
_refine_ls_number_parameters 361
_refine_ls_number_reflns 5488
_refine_ls_number_restraints 34
_refine_ls_restrained_S_all 1.072
_refine_ls_R_factor_all 0.1190
_refine_ls_R_factor_gt 0.0861
_refine_ls_shift/su_max 0.001
_refine_ls_shift/su_mean 0.000
_refine_ls_structure_factor_coef Fsqd
_refine_ls_weighting_details 'calc w=1/[\s^2^(Fo^2^)+(0.0904P)^2^+23.9077P] where P=(Fo^2^+2Fc^2^)/3'
_refine_ls_weighting_scheme calc
_refine_ls_wR_factor_gt 0.1903
_refine_ls_wR_factor_ref 0.2120
_reflns_number_gt 3992
_reflns_number_total 5488
_reflns_threshold_expression >2sigma(I)
_cod_data_source_file ic1007473_si_002_05.cif
_cod_data_source_block complex2
_cod_depositor_comments
;
The following automatic conversions were performed:

'_symmetry_cell_setting' value 'Monoclinic' changed to 'monoclinic'
according to the built-in table from CIF Core dictionary named
'cif_core.dic' version 2.4.1 from 2010-06-29.

Automatic conversion script
Id: cif_fix_values 1646 2011-03-28 12:23:43Z adriana 
;
_cod_original_sg_symbol_H-M 'P 1 21/n 1 '
_cod_database_code 4316240

loop_
_symmetry_equiv_pos_as_xyz
'x, y, z'
'-x+1/2, y+1/2, -z+1/2'
'-x, -y, -z'
'x-1/2, -y-1/2, z-1/2'

loop_
_atom_site_label
_atom_site_type_symbol
_atom_site_fract_x
_atom_site_fract_y
_atom_site_fract_z
_atom_site_U_iso_or_equiv
_atom_site_adp_type
_atom_site_occupancy
_atom_site_symmetry_multiplicity
_atom_site_calc_flag
_atom_site_refinement_flags
_atom_site_disorder_assembly
_atom_site_disorder_group
Ag1 Ag 0.48392(5) 0.70034(6) 0.20516(4) 0.0290(2) Uani 1 1 d . . .
Cl1 Cl 0.63983(15) 0.66525(18) 0.38339(11) 0.0240(5) Uani 1 1 d . . .
O3 O 0.2936(4) 0.6101(5) 0.1499(3) 0.0231(13) Uani 1 1 d . . .
O2 O 0.4568(5) 0.9534(6) 0.2578(3) 0.0375(16) Uani 1 1 d . . .
O1 O 0.6812(4) 0.5798(6) 0.1836(3) 0.0268(14) Uani 1 1 d . . .
O4 O 0.6253(9) 0.7396(8) 0.3207(4) 0.082(3) Uani 1 1 d . . .
O5 O 0.5852(7) 0.7237(8) 0.4373(4) 0.062(2) Uani 1 1 d U . .
O6 O 0.6034(6) 0.5497(7) 0.3656(5) 0.067(2) Uani 1 1 d . . .
O7 O 0.7382(7) 0.6655(12) 0.3998(8) 0.123(5) Uani 1 1 d . . .
O8 O 0.0797(17) 0.448(3) 0.4802(16) 0.135(11) Uani 0.50 1 d PDU A 1
H8 H 0.0371 0.5031 0.4859 0.203 Uiso 0.50 1 calc PR A 1
O8' O 0.1303(18) 0.4011(18) 0.4929(11) 0.089(7) Uani 0.50 1 d PDU A 2
H8' H 0.1710 0.3821 0.5247 0.133 Uiso 0.50 1 calc PR A 2
S2 S 0.37134(17) 0.7008(2) 0.31186(11) 0.0304(5) Uani 1 1 d . . .
S1 S 0.5921(2) 0.8522(2) 0.13358(14) 0.0408(6) Uani 1 1 d . . .
N1 N 0.4887(5) 0.5213(6) 0.1311(3) 0.0162(13) Uani 1 1 d . . .
C1 C 0.5599(6) 0.4371(7) 0.1354(4) 0.0193(17) Uani 1 1 d . . .
C2 C 0.5612(6) 0.3320(7) 0.0932(5) 0.0247(19) Uani 1 1 d . . .
H2A H 0.6144 0.2756 0.0960 0.030 Uiso 1 1 calc R . .
C3 C 0.4822(6) 0.3120(8) 0.0469(4) 0.0251(18) Uani 1 1 d . . .
H3A H 0.4800 0.2401 0.0187 0.030 Uiso 1 1 calc R . .
C4 C 0.4076(6) 0.3976(8) 0.0424(4) 0.0227(18) Uani 1 1 d . . .
H4B H 0.3534 0.3859 0.0111 0.027 Uiso 1 1 calc R . .
C5 C 0.4137(5) 0.5017(7) 0.0848(4) 0.0157(16) Uani 1 1 d U . .
C6 C 0.3346(6) 0.5977(8) 0.0809(4) 0.0223(18) Uani 1 1 d . . .
H6B H 0.3630 0.6766 0.0652 0.027 Uiso 1 1 calc R . .
H6C H 0.2828 0.5730 0.0467 0.027 Uiso 1 1 calc R . .
C7 C 0.2227(6) 0.6983(8) 0.1598(4) 0.0195(16) Uani 1 1 d . . .
C8 C 0.1764(6) 0.7625(8) 0.1057(4) 0.0247(18) Uani 1 1 d . . .
H8A H 0.1943 0.7472 0.0579 0.030 Uiso 1 1 calc R . .
C9 C 0.1051(7) 0.8478(9) 0.1206(5) 0.032(2) Uani 1 1 d . . .
H9A H 0.0742 0.8915 0.0831 0.038 Uiso 1 1 calc R . .
C10 C 0.0781(6) 0.8702(8) 0.1898(5) 0.031(2) Uani 1 1 d . . .
H10A H 0.0289 0.9293 0.2002 0.038 Uiso 1 1 calc R . .
C11 C 0.1242(6) 0.8048(9) 0.2444(5) 0.031(2) Uani 1 1 d . . .
H11A H 0.1051 0.8195 0.2920 0.037 Uiso 1 1 calc R . .
C12 C 0.1976(6) 0.7187(7) 0.2305(4) 0.0202(17) Uani 1 1 d . . .
C13 C 0.2482(7) 0.6484(8) 0.2889(4) 0.029(2) Uani 1 1 d . . .
H13A H 0.2523 0.5614 0.2746 0.034 Uiso 1 1 calc R . .
H13B H 0.2065 0.6526 0.3318 0.034 Uiso 1 1 calc R . .
C14 C 0.3447(7) 0.8596(8) 0.3372(5) 0.031(2) Uani 1 1 d . . .
H14A H 0.2919 0.8927 0.3063 0.037 Uiso 1 1 calc R . .
H14B H 0.3208 0.8619 0.3867 0.037 Uiso 1 1 calc R . .
C15 C 0.4369(7) 0.9388(8) 0.3304(5) 0.033(2) Uani 1 1 d . . .
H15A H 0.4258 1.0195 0.3528 0.039 Uiso 1 1 calc R . .
H15B H 0.4934 0.8987 0.3543 0.039 Uiso 1 1 calc R . .
C16 C 0.5499(8) 1.0100(10) 0.2465(6) 0.048(3) Uani 1 1 d . . .
H16A H 0.6023 0.9657 0.2727 0.058 Uiso 1 1 calc R . .
H16B H 0.5486 1.0959 0.2631 0.058 Uiso 1 1 calc R . .
C17 C 0.5695(9) 1.0054(9) 0.1684(7) 0.055(3) Uani 1 1 d . . .
H17A H 0.6276 1.0573 0.1580 0.066 Uiso 1 1 calc R . .
H17B H 0.5122 1.0410 0.1432 0.066 Uiso 1 1 calc R . .
C18 C 0.7188(7) 0.8240(8) 0.1649(5) 0.035(2) Uani 1 1 d . . .
H18A H 0.7573 0.9009 0.1625 0.042 Uiso 1 1 calc R . .
H18B H 0.7171 0.7972 0.2150 0.042 Uiso 1 1 calc R . .
C19 C 0.7687(7) 0.7269(9) 0.1205(5) 0.030(2) Uani 1 1 d . . .
C20 C 0.8384(7) 0.7595(10) 0.0689(5) 0.039(2) Uani 1 1 d . . .
H20A H 0.8528 0.8435 0.0608 0.047 Uiso 1 1 calc R . .
C21 C 0.8861(7) 0.6706(11) 0.0297(5) 0.046(3) Uani 1 1 d . . .
H21A H 0.9348 0.6937 -0.0039 0.055 Uiso 1 1 calc R . .
C22 C 0.8637(6) 0.5492(10) 0.0389(4) 0.031(2) Uani 1 1 d . . .
H22A H 0.8962 0.4890 0.0111 0.037 Uiso 1 1 calc R . .
C23 C 0.7932(6) 0.5131(9) 0.0892(4) 0.0263(19) Uani 1 1 d . . .
H23A H 0.7769 0.4292 0.0953 0.032 Uiso 1 1 calc R . .
C24 C 0.7474(6) 0.6039(8) 0.1302(4) 0.0234(18) Uani 1 1 d . . .
C25 C 0.6408(6) 0.4605(8) 0.1891(4) 0.0262(19) Uani 1 1 d . . .
H25A H 0.6138 0.4491 0.2373 0.031 Uiso 1 1 calc R . .
H25B H 0.6941 0.3996 0.1823 0.031 Uiso 1 1 calc R . .
C26 C 0.1688(14) 0.5018(16) 0.4519(10) 0.123(8) Uani 1 1 d D . .
H26A H 0.1639 0.5913 0.4513 0.185 Uiso 0.50 1 d PR A 1
H26B H 0.1776 0.4716 0.4034 0.185 Uiso 0.50 1 d PR A 1
H26C H 0.2255 0.4772 0.4809 0.185 Uiso 0.50 1 d PR A 1
H26D H 0.1293 0.5756 0.4597 0.185 Uiso 0.50 1 d PR A 2
H26E H 0.1663 0.4794 0.4017 0.185 Uiso 0.50 1 d PR A 2
H26F H 0.2374 0.5175 0.4658 0.185 Uiso 0.50 1 d PR A 2

loop_
_atom_site_aniso_label
_atom_site_aniso_U_11
_atom_site_aniso_U_22
_atom_site_aniso_U_33
_atom_site_aniso_U_23
_atom_site_aniso_U_13
_atom_site_aniso_U_12
Ag1 0.0273(4) 0.0293(4) 0.0305(4) -0.0129(3) -0.0022(3) 0.0023(3)
Cl1 0.0246(11) 0.0176(10) 0.0296(11) -0.0025(8) 0.0027(8) -0.0013(8)
O3 0.026(3) 0.027(3) 0.016(3) 0.001(2) 0.006(2) 0.011(3)
O2 0.036(4) 0.034(4) 0.043(4) -0.010(3) -0.012(3) 0.001(3)
O1 0.023(3) 0.039(4) 0.019(3) -0.002(3) 0.004(2) -0.007(3)
O4 0.158(10) 0.054(5) 0.034(4) 0.011(4) 0.013(5) 0.016(6)
O5 0.070(4) 0.066(4) 0.050(4) -0.014(3) 0.008(3) 0.007(4)
O6 0.059(5) 0.043(5) 0.098(7) -0.022(5) 0.010(5) -0.017(4)
O7 0.032(5) 0.113(10) 0.224(15) -0.050(10) -0.018(7) -0.004(6)
O8 0.140(14) 0.131(14) 0.135(14) 0.006(9) -0.004(9) 0.003(9)
O8' 0.084(10) 0.091(10) 0.092(10) 0.015(8) 0.009(8) -0.014(8)
S2 0.0338(12) 0.0306(12) 0.0268(11) -0.0054(10) -0.0038(9) 0.0138(10)
S1 0.0410(15) 0.0415(15) 0.0400(14) -0.0044(12) 0.0049(11) -0.0050(12)
N1 0.016(3) 0.020(3) 0.012(3) 0.003(3) 0.003(3) -0.003(3)
C1 0.012(4) 0.027(4) 0.019(4) 0.008(3) 0.009(3) 0.000(3)
C2 0.022(4) 0.018(4) 0.034(5) 0.003(3) 0.009(4) 0.007(3)
C3 0.031(5) 0.021(4) 0.023(4) -0.007(3) 0.006(4) 0.000(4)
C4 0.025(5) 0.027(5) 0.015(4) -0.003(3) 0.003(3) -0.005(4)
C5 0.015(3) 0.021(3) 0.011(3) 0.001(3) 0.008(3) 0.000(3)
C6 0.024(4) 0.028(5) 0.015(4) -0.010(3) 0.004(3) 0.008(4)
C7 0.021(4) 0.022(4) 0.015(4) -0.005(3) 0.000(3) -0.001(3)
C8 0.025(5) 0.030(5) 0.019(4) 0.000(3) 0.001(3) 0.001(4)
C9 0.027(5) 0.033(5) 0.036(5) 0.005(4) -0.004(4) 0.005(4)
C10 0.018(4) 0.027(5) 0.049(6) -0.001(4) 0.004(4) 0.008(4)
C11 0.019(4) 0.038(5) 0.035(5) 0.003(4) 0.010(4) 0.008(4)
C12 0.019(4) 0.017(4) 0.025(4) -0.002(3) -0.002(3) 0.001(3)
C13 0.037(5) 0.030(5) 0.019(4) 0.004(4) 0.014(4) 0.004(4)
C14 0.039(5) 0.027(5) 0.026(5) -0.010(4) 0.000(4) 0.007(4)
C15 0.040(6) 0.021(5) 0.038(5) -0.019(4) -0.014(4) 0.009(4)
C16 0.047(7) 0.029(6) 0.069(8) -0.013(5) -0.009(6) -0.010(5)
C17 0.062(8) 0.023(5) 0.079(9) 0.001(6) -0.002(6) -0.008(5)
C18 0.036(5) 0.027(5) 0.043(6) -0.008(4) 0.007(4) -0.012(4)
C19 0.026(5) 0.040(6) 0.026(4) -0.005(4) -0.002(4) -0.014(4)
C20 0.043(6) 0.043(6) 0.031(5) 0.004(4) 0.002(4) -0.032(5)
C21 0.028(5) 0.074(8) 0.035(5) -0.004(5) 0.006(4) -0.024(5)
C22 0.013(4) 0.057(6) 0.023(4) 0.000(4) -0.002(3) -0.007(4)
C23 0.016(4) 0.041(5) 0.021(4) -0.001(4) -0.005(3) 0.002(4)
C24 0.013(4) 0.038(5) 0.019(4) 0.005(4) -0.011(3) -0.004(4)
C25 0.025(5) 0.038(5) 0.016(4) 0.009(4) 0.008(3) 0.001(4)
C26 0.128(17) 0.120(16) 0.122(16) 0.062(13) 0.046(13) 0.043(13)

loop_
_atom_type_symbol
_atom_type_description
_atom_type_scat_dispersion_real
_atom_type_scat_dispersion_imag
_atom_type_scat_source
C C 0.0033 0.0016 'International Tables Vol C Tables 4.2.6.8 and 6.1.1.4'
H H 0.0000 0.0000 'International Tables Vol C Tables 4.2.6.8 and 6.1.1.4'
N N 0.0061 0.0033 'International Tables Vol C Tables 4.2.6.8 and 6.1.1.4'
O O 0.0106 0.0060 'International Tables Vol C Tables 4.2.6.8 and 6.1.1.4'
S S 0.1246 0.1234 'International Tables Vol C Tables 4.2.6.8 and 6.1.1.4'
Cl Cl 0.1484 0.1585 'International Tables Vol C Tables 4.2.6.8 and 6.1.1.4'
Ag Ag -0.8971 1.1015 'International Tables Vol C Tables 4.2.6.8 and 6.1.1.4'

loop_
_geom_angle_atom_site_label_1
_geom_angle_atom_site_label_2
_geom_angle_atom_site_label_3
_geom_angle
_geom_angle_site_symmetry_1
_geom_angle_site_symmetry_3
_geom_angle_publ_flag
N1 Ag1 S2 118.80(15) . . ?
N1 Ag1 S1 101.58(15) . . ?
S2 Ag1 S1 139.10(8) . . ?
O7 Cl1 O6 113.5(6) . . ?
O7 Cl1 O5 110.3(7) . . ?
O6 Cl1 O5 113.4(5) . . ?
O7 Cl1 O4 108.3(8) . . ?
O6 Cl1 O4 105.3(6) . . ?
O5 Cl1 O4 105.4(5) . . ?
C7 O3 C6 117.8(6) . . ?
C15 O2 C16 111.7(7) . . ?
C24 O1 C25 118.8(6) . . ?
C13 S2 C14 100.3(4) . . ?
C13 S2 Ag1 111.4(3) . . ?
C14 S2 Ag1 109.2(3) . . ?
C17 S1 C18 101.2(5) . . ?
C17 S1 Ag1 107.6(4) . . ?
C18 S1 Ag1 104.7(3) . . ?
C1 N1 C5 118.0(7) . . ?
C1 N1 Ag1 123.1(5) . . ?
C5 N1 Ag1 118.8(5) . . ?
N1 C1 C2 122.8(7) . . ?
N1 C1 C25 116.5(7) . . ?
C2 C1 C25 120.7(7) . . ?
C1 C2 C3 118.3(7) . . ?
C4 C3 C2 119.5(7) . . ?
C3 C4 C5 118.4(8) . . ?
N1 C5 C4 122.9(7) . . ?
N1 C5 C6 117.0(7) . . ?
C4 C5 C6 120.1(7) . . ?
O3 C6 C5 107.6(6) . . ?
O3 C7 C8 124.6(7) . . ?
O3 C7 C12 114.5(7) . . ?
C8 C7 C12 120.9(7) . . ?
C9 C8 C7 120.6(8) . . ?
C8 C9 C10 120.2(8) . . ?
C9 C10 C11 119.2(8) . . ?
C12 C11 C10 121.5(8) . . ?
C11 C12 C7 117.6(8) . . ?
C11 C12 C13 122.0(7) . . ?
C7 C12 C13 120.5(7) . . ?
C12 C13 S2 115.5(6) . . ?
C15 C14 S2 110.6(6) . . ?
O2 C15 C14 107.8(7) . . ?
O2 C16 C17 107.1(8) . . ?
C16 C17 S1 114.6(8) . . ?
C19 C18 S1 110.9(6) . . ?
C24 C19 C20 118.6(9) . . ?
C24 C19 C18 120.9(8) . . ?
C20 C19 C18 120.6(9) . . ?
C21 C20 C19 120.6(9) . . ?
C22 C21 C20 120.5(9) . . ?
C21 C22 C23 120.5(9) . . ?
C24 C23 C22 118.5(9) . . ?
O1 C24 C19 114.7(8) . . ?
O1 C24 C23 124.0(8) . . ?
C19 C24 C23 121.2(8) . . ?
O1 C25 C1 112.7(7) . . ?
O8' C26 O8 35.9(14) . . ?

loop_
_geom_bond_atom_site_label_1
_geom_bond_atom_site_label_2
_geom_bond_distance
_geom_bond_site_symmetry_2
_geom_bond_publ_flag
Ag1 N1 2.406(6) . ?
Ag1 S2 2.530(2) . ?
Ag1 S1 2.596(3) . ?
Cl1 O7 1.368(10) . ?
Cl1 O6 1.396(8) . ?
Cl1 O5 1.413(8) . ?
Cl1 O4 1.449(8) . ?
O3 C7 1.374(9) . ?
O3 C6 1.423(9) . ?
O2 C15 1.407(11) . ?
O2 C16 1.422(12) . ?
O1 C24 1.376(10) . ?
O1 C25 1.417(10) . ?
O8 C26 1.445(7) . ?
O8' C26 1.443(7) . ?
S2 C13 1.815(10) . ?
S2 C14 1.836(9) . ?
S1 C17 1.825(11) . ?
S1 C18 1.840(10) . ?
N1 C1 1.335(10) . ?
N1 C5 1.357(10) . ?
C1 C2 1.396(11) . ?
C1 C25 1.513(12) . ?
C2 C3 1.398(12) . ?
C3 C4 1.379(12) . ?
C4 C5 1.393(11) . ?
C5 C6 1.501(11) . ?
C7 C8 1.387(11) . ?
C7 C12 1.396(11) . ?
C8 C9 1.372(12) . ?
C9 C10 1.379(13) . ?
C10 C11 1.401(13) . ?
C11 C12 1.394(11) . ?
C12 C13 1.507(12) . ?
C14 C15 1.525(13) . ?
C16 C17 1.499(16) . ?
C18 C19 1.513(13) . ?
C19 C24 1.387(13) . ?
C19 C20 1.405(12) . ?
C20 C21 1.383(15) . ?
C21 C22 1.372(15) . ?
C22 C23 1.405(12) . ?
C23 C24 1.404(12) . ?
